data_7054864
loop_
_publ_author_name
'Sch\"adle, Dorothea'
'Enders, Markus'
'Sch\"adle, Christoph'
'Maichle-M\"ossmer, C\"acilia'
'T\"ornroos, Karl W.'
'Anwander, Reiner'

_publ_section_title
;
 Reactivity of halfsandwich rare-earth metal methylaluminates toward
 potassium (2,4,6-tri-tert-butylphenyl)amide and 1-adamantylamine
;
_journal_issue 10
_journal_name_full 'New J. Chem.'
_journal_page_first 7640
_journal_paper_doi 10.1039/C5NJ00800J
_journal_volume 39
_journal_year 2015
_chemical_formula_sum 'C76 H142 Al2 N2 Y2'
_chemical_formula_weight 1315.69
_chemical_name_systematic
;
 ?
;
_space_group_crystal_system monoclinic
_space_group_IT_number 15
_space_group_name_Hall '-C 2yc'
_space_group_name_H-M_alt 'C 1 2/c 1'
_symmetry_space_group_name_Hall '-C 2yc'
_symmetry_space_group_name_H-M 'C 1 2/c 1'
_atom_sites_solution_hydrogens mixed
_audit_creation_method SHELXL-2013
_audit_update_record
;
2015-03-19 deposited with the CCDC.
2015-05-14 downloaded from the CCDC.
;
_cell_angle_alpha 90
_cell_angle_beta 131.5980(10)
_cell_angle_gamma 90
_cell_formula_units_Z 8
_cell_length_a 49.6386(13)
_cell_length_b 12.3116(3)
_cell_length_c 35.9711(16)
_cell_measurement_temperature 100(2)
_cell_volume 16439.4(10)
_computing_cell_refinement 'APEX2 v2014.1-1 (Bruker AXS)'
_computing_data_collection 'COSMO v1.61'
_computing_data_reduction 'SAINT V8.27B (Bruker AXS Inc., 2012)'
_computing_structure_refinement 'SHELXL-2013 (Sheldrick, 2013)'
_computing_structure_solution 'SHELXS-97 (Sheldrick 2008)'
_diffrn_ambient_temperature 100(2)
_diffrn_measured_fraction_theta_full 0.991
_diffrn_measured_fraction_theta_max 0.992
_diffrn_measurement_device_type 'APEX II SMART'
_diffrn_measurement_method omega/phi
_diffrn_radiation_monochromator triumph
_diffrn_radiation_source 'fine-focus sealed tube'
_diffrn_radiation_type MoK\a
_diffrn_radiation_wavelength 0.71073
_diffrn_reflns_av_R_equivalents 0.0787
_diffrn_reflns_av_unetI/netI 0.0378
_diffrn_reflns_laue_measured_fraction_full 0.991
_diffrn_reflns_laue_measured_fraction_max 0.992
_diffrn_reflns_limit_h_max 62
_diffrn_reflns_limit_h_min -62
_diffrn_reflns_limit_k_max 15
_diffrn_reflns_limit_k_min -15
_diffrn_reflns_limit_l_max 44
_diffrn_reflns_limit_l_min -44
_diffrn_reflns_number 197428
_diffrn_reflns_point_group_measured_fraction_full 0.991
_diffrn_reflns_point_group_measured_fraction_max 0.992
_diffrn_reflns_theta_full 25.242
_diffrn_reflns_theta_max 26.372
_diffrn_reflns_theta_min 5.109
_exptl_absorpt_coefficient_mu 1.463
_exptl_absorpt_correction_T_max 1.0000
_exptl_absorpt_correction_T_min 0.8591
_exptl_absorpt_correction_type numerical
_exptl_absorpt_process_details sadabs
_exptl_crystal_colour colourless
_exptl_crystal_density_diffrn 1.063
_exptl_crystal_description plate
_exptl_crystal_F_000 5728
_exptl_crystal_size_max 0.356
_exptl_crystal_size_mid 0.197
_exptl_crystal_size_min 0.074
_refine_diff_density_max 1.442
_refine_diff_density_min -0.866
_refine_diff_density_rms 0.086
_refine_ls_extinction_method none
_refine_ls_goodness_of_fit_ref 1.165
_refine_ls_hydrogen_treatment mixed
_refine_ls_matrix_type full
_refine_ls_number_parameters 725
_refine_ls_number_reflns 16693
_refine_ls_number_restraints 4
_refine_ls_restrained_S_all 1.166
_refine_ls_R_factor_all 0.0819
_refine_ls_R_factor_gt 0.0687
_refine_ls_shift/su_max 0.029
_refine_ls_shift/su_mean 0.000
_refine_ls_structure_factor_coef Fsqd
_refine_ls_weighting_details 'w=1/[\s^2^(Fo^2^)+(0.0504P)^2^+102.0030P] where P=(Fo^2^+2Fc^2^)/3'
_refine_ls_weighting_scheme calc
_refine_ls_wR_factor_gt 0.1523
_refine_ls_wR_factor_ref 0.1579
_reflns_Friedel_coverage 0.000
_reflns_number_gt 14409
_reflns_number_total 16693
_reflns_threshold_expression 'I > 2\s(I)'
_cod_data_source_file c5nj00800j2.cif
_cod_data_source_block sqds122
_cod_depositor_comments 'Adding full bibliography for 7054859--7054864.cif.'
_cod_database_code 7054864
_shelx_space_group_comment
;
The symmetry employed for this shelxl refinement is uniquely defined
by the following loop, which should always be used as a source of
symmetry information in preference to the above space-group names.
They are only intended as comments.
;
_shelx_estimated_absorpt_t_min 0.624
_shelx_estimated_absorpt_t_max 0.899
_shelxl_version_number 2013-3

loop_
_space_group_symop_operation_xyz
'x, y, z'
'-x, y, -z+1/2'
'x+1/2, y+1/2, z'
'-x+1/2, y+1/2, -z+1/2'
'-x, -y, -z'
'x, -y, z-1/2'
'-x+1/2, -y+1/2, -z'
'x+1/2, -y+1/2, z-1/2'

loop_
_atom_site_label
_atom_site_type_symbol
_atom_site_fract_x
_atom_site_fract_y
_atom_site_fract_z
_atom_site_U_iso_or_equiv
_atom_site_adp_type
_atom_site_occupancy
_atom_site_site_symmetry_order
_atom_site_calc_flag
_atom_site_refinement_flags_posn
_atom_site_refinement_flags_adp
Y1 Y 0.30090(2) 0.47653(3) 0.46909(2) 0.01979(10) Uani 1 1 d . .
Y2 Y 0.40060(2) 0.81008(3) 0.43407(2) 0.01817(10) Uani 1 1 d . .
N1 N 0.33402(10) 0.4213(3) 0.54599(13) 0.0268(8) Uani 1 1 d D .
N2 N 0.45866(9) 0.8554(3) 0.48785(13) 0.0216(7) Uani 1 1 d D .
Al2 Al 0.29988(3) 0.83635(9) 0.42470(4) 0.0195(2) Uani 1 1 d . .
Al1 Al 0.40549(3) 0.45875(9) 0.49035(5) 0.0208(2) Uani 1 1 d . .
C1 C 0.36121(11) 0.4602(3) 0.48379(16) 0.0239(8) Uani 1 1 d . .
H1A H 0.3402 0.4853 0.4505 0.036 Uiso 1 1 calc R U
H1B H 0.3655 0.5093 0.5087 0.036 Uiso 1 1 calc R U
H1C H 0.3567 0.3866 0.4890 0.036 Uiso 1 1 calc R U
C2 C 0.44996(12) 0.4158(4) 0.55773(17) 0.0323(10) Uani 1 1 d . .
H2A H 0.4549 0.4680 0.5821 0.048 Uiso 1 1 calc R U
H2B H 0.4702 0.4148 0.5589 0.048 Uiso 1 1 calc R U
H2C H 0.4468 0.3432 0.5655 0.048 Uiso 1 1 calc R U
C3 C 0.40680(11) 0.6166(3) 0.47359(15) 0.0214(8) Uani 1 1 d . .
H3A H 0.3844 0.6335 0.4399 0.032 Uiso 1 1 calc R U
H3B H 0.4273 0.6267 0.4755 0.032 Uiso 1 1 calc R U
H3C H 0.4094 0.6652 0.4974 0.032 Uiso 1 1 calc R U
C4 C 0.39377(13) 0.3611(3) 0.43716(17) 0.0320(10) Uani 1 1 d . .
H4A H 0.3744 0.3934 0.4046 0.048 Uiso 1 1 calc R U
H4B H 0.3859 0.2904 0.4395 0.048 Uiso 1 1 calc R U
H4C H 0.4152 0.3515 0.4412 0.048 Uiso 1 1 calc R U
C5 C 0.33905(11) 0.4041(3) 0.58889(15) 0.0227(8) Uani 1 1 d D .
C6 C 0.32236(11) 0.4763(3) 0.59946(15) 0.0224(8) Uani 1 1 d . .
C7 C 0.32484(11) 0.4540(3) 0.63945(15) 0.0251(9) Uani 1 1 d . .
H7 H 0.3130 0.5013 0.6456 0.030 Uiso 1 1 calc R U
C8 C 0.34381(12) 0.3658(3) 0.67103(15) 0.0274(9) Uani 1 1 d . .
C9 C 0.36168(12) 0.3009(3) 0.66192(16) 0.0270(9) Uani 1 1 d . .
H9 H 0.3755 0.2417 0.6838 0.032 Uiso 1 1 calc R U
C10 C 0.36055(11) 0.3173(3) 0.62237(15) 0.0239(8) Uani 1 1 d . .
C11 C 0.38293(12) 0.2423(3) 0.61721(16) 0.0270(9) Uani 1 1 d . .
C12 C 0.41080(12) 0.3080(4) 0.62036(19) 0.0345(10) Uani 1 1 d . .
H12A H 0.4245 0.2589 0.6169 0.052 Uiso 1 1 calc R U
H12B H 0.4273 0.3449 0.6526 0.052 Uiso 1 1 calc R U
H12C H 0.3983 0.3621 0.5936 0.052 Uiso 1 1 calc R U
C13 C 0.40509(14) 0.1580(4) 0.65977(19) 0.0394(11) Uani 1 1 d . .
H13A H 0.3887 0.1110 0.6588 0.059 Uiso 1 1 calc R U
H13B H 0.4212 0.1958 0.6918 0.059 Uiso 1 1 calc R U
H13C H 0.4194 0.1137 0.6556 0.059 Uiso 1 1 calc R U
C14 C 0.35845(13) 0.1742(4) 0.56892(18) 0.0358(10) Uani 1 1 d . .
H14A H 0.3426 0.1281 0.5695 0.054 Uiso 1 1 calc R U
H14B H 0.3734 0.1285 0.5665 0.054 Uiso 1 1 calc R U
H14C H 0.3438 0.2229 0.5401 0.054 Uiso 1 1 calc R U
C15 C 0.34488(13) 0.3447(4) 0.71395(17) 0.0314(10) Uani 1 1 d . .
C16 C 0.36086(17) 0.4446(5) 0.7488(2) 0.0487(14) Uani 1 1 d . .
H16A H 0.3610 0.4313 0.7759 0.073 Uiso 1 1 calc R U
H16B H 0.3461 0.5088 0.7299 0.073 Uiso 1 1 calc R U
H16C H 0.3855 0.4571 0.7628 0.073 Uiso 1 1 calc R U
C17 C 0.30638(15) 0.3273(5) 0.6935(2) 0.0453(13) Uani 1 1 d . .
H17A H 0.3071 0.3171 0.7212 0.068 Uiso 1 1 calc R U
H17B H 0.2959 0.2628 0.6721 0.068 Uiso 1 1 calc R U
H17C H 0.2916 0.3910 0.6740 0.068 Uiso 1 1 calc R U
C18 C 0.3665(2) 0.2448(5) 0.7438(2) 0.0623(18) Uani 1 1 d . .
H18A H 0.3667 0.2360 0.7711 0.093 Uiso 1 1 calc R U
H18B H 0.3912 0.2530 0.7574 0.093 Uiso 1 1 calc R U
H18C H 0.3555 0.1807 0.7223 0.093 Uiso 1 1 calc R U
C19 C 0.30245(11) 0.5787(3) 0.56750(16) 0.0246(9) Uani 1 1 d . .
C20 C 0.32881(12) 0.6540(4) 0.57119(18) 0.0325(10) Uani 1 1 d . .
H20A H 0.3471 0.6802 0.6054 0.049 Uiso 1 1 calc R U
H20B H 0.3156 0.7160 0.5488 0.049 Uiso 1 1 calc R U
H20C H 0.3405 0.6139 0.5617 0.049 Uiso 1 1 calc R U
C21 C 0.28709(13) 0.6473(4) 0.58561(18) 0.0324(10) Uani 1 1 d . .
H21A H 0.3068 0.6716 0.6198 0.049 Uiso 1 1 calc R U
H21B H 0.2702 0.6032 0.5847 0.049 Uiso 1 1 calc R U
H21C H 0.2745 0.7106 0.5639 0.049 Uiso 1 1 calc R U
C22 C 0.27036(11) 0.5455(4) 0.51401(16) 0.0282(9) Uani 1 1 d . .
H22A H 0.2667 0.5996 0.4911 0.042 Uiso 1 1 calc R U
H22B H 0.2487 0.5411 0.5096 0.042 Uiso 1 1 calc R U
H22C H 0.2751 0.4744 0.5071 0.042 Uiso 1 1 calc R U
C23 C 0.25735(11) 0.3130(3) 0.42380(15) 0.0238(8) Uani 1 1 d . .
C24 C 0.27677(11) 0.3164(3) 0.40795(16) 0.0274(9) Uani 1 1 d . .
C25 C 0.26530(13) 0.4108(4) 0.37736(16) 0.0316(10) Uani 1 1 d . .
C26 C 0.23896(12) 0.4651(4) 0.37502(17) 0.0341(10) Uani 1 1 d . .
C27 C 0.23429(11) 0.4048(3) 0.40397(16) 0.0272(9) Uani 1 1 d . .
C28 C 0.25799(13) 0.2228(4) 0.45293(18) 0.0333(10) Uani 1 1 d . .
H28A H 0.2336 0.1934 0.4337 0.050 Uiso 1 1 calc R U
H28B H 0.2665 0.2515 0.4846 0.050 Uiso 1 1 calc R U
H28C H 0.2742 0.1649 0.4594 0.050 Uiso 1 1 calc R U
C29 C 0.30173(14) 0.2289(4) 0.4164(2) 0.0412(12) Uani 1 1 d . .
H29A H 0.3170 0.2590 0.4106 0.062 Uiso 1 1 calc R U
H29B H 0.2874 0.1687 0.3933 0.062 Uiso 1 1 calc R U
H29C H 0.3169 0.2024 0.4506 0.062 Uiso 1 1 calc R U
C30 C 0.27622(16) 0.4439(5) 0.3486(2) 0.0520(15) Uani 1 1 d . .
H30A H 0.2999 0.4132 0.3645 0.078 Uiso 1 1 calc R U
H30B H 0.2774 0.5233 0.3481 0.078 Uiso 1 1 calc R U
H30C H 0.2585 0.4167 0.3144 0.078 Uiso 1 1 calc R U
C31 C 0.21678(14) 0.5618(4) 0.3435(2) 0.0515(15) Uani 1 1 d . .
H31A H 0.2301 0.6049 0.3373 0.077 Uiso 1 1 calc R U
H31B H 0.2117 0.6065 0.3608 0.077 Uiso 1 1 calc R U
H31C H 0.1940 0.5370 0.3117 0.077 Uiso 1 1 calc R U
C32 C 0.20529(13) 0.4251(4) 0.4060(2) 0.0420(12) Uani 1 1 d . .
H32A H 0.2120 0.3900 0.4356 0.063 Uiso 1 1 calc R U
H32B H 0.1824 0.3950 0.3761 0.063 Uiso 1 1 calc R U
H32C H 0.2027 0.5034 0.4076 0.063 Uiso 1 1 calc R U
C05 C 0.46115(10) 0.8464(3) 0.52835(15) 0.0215(8) Uani 1 1 d . .
C06 C 0.48315(11) 0.7703(3) 0.56857(15) 0.0230(8) Uani 1 1 d . .
C07 C 0.47467(11) 0.7493(3) 0.59739(16) 0.0256(9) Uani 1 1 d . .
H07 H 0.4888 0.6975 0.6234 0.031 Uiso 1 1 calc R U
C08 C 0.44632(11) 0.8000(3) 0.59058(15) 0.0231(8) Uani 1 1 d . .
C09 C 0.42861(10) 0.8832(3) 0.55619(15) 0.0215(8) Uani 1 1 d . .
H09 H 0.4106 0.9225 0.5528 0.026 Uiso 1 1 calc R U
C010 C 0.43616(10) 0.9123(3) 0.52590(15) 0.0206(8) Uani 1 1 d . .
C011 C 0.42585(11) 1.0291(3) 0.50248(16) 0.0236(8) Uani 1 1 d . .
C012 C 0.40418(12) 1.0373(3) 0.44635(16) 0.0269(9) Uani 1 1 d . .
H01A H 0.3816 0.9970 0.4283 0.040 Uiso 1 1 calc R U
H01B H 0.4183 1.0065 0.4388 0.040 Uiso 1 1 calc R U
H01C H 0.3989 1.1138 0.4362 0.040 Uiso 1 1 calc R U
C013 C 0.46156(12) 1.0901(3) 0.52910(17) 0.0291(9) Uani 1 1 d . .
H01D H 0.4755 1.0536 0.5224 0.044 Uiso 1 1 calc R U
H01E H 0.4754 1.0905 0.5650 0.044 Uiso 1 1 calc R U
H01F H 0.4565 1.1649 0.5168 0.044 Uiso 1 1 calc R U
C014 C 0.40412(13) 1.0907(3) 0.51232(18) 0.0306(10) Uani 1 1 d . .
H01G H 0.3814 1.0524 0.4963 0.046 Uiso 1 1 calc R U
H01H H 0.3989 1.1644 0.4987 0.046 Uiso 1 1 calc R U
H01I H 0.4182 1.0947 0.5482 0.046 Uiso 1 1 calc R U
C015 C 0.51637(11) 0.7169(3) 0.58051(16) 0.0266(9) Uani 1 1 d . .
C016 C 0.50602(12) 0.6356(3) 0.54010(18) 0.0325(10) Uani 1 1 d . .
H01J H 0.4906 0.6720 0.5077 0.049 Uiso 1 1 calc R U
H01K H 0.4930 0.5743 0.5391 0.049 Uiso 1 1 calc R U
H01L H 0.5279 0.6091 0.5479 0.049 Uiso 1 1 calc R U
C017 C 0.54091(12) 0.8072(4) 0.58729(18) 0.0348(10) Uani 1 1 d . .
H01M H 0.5275 0.8501 0.5567 0.052 Uiso 1 1 calc R U
H01N H 0.5620 0.7743 0.5946 0.052 Uiso 1 1 calc R U
H01O H 0.5489 0.8546 0.6149 0.052 Uiso 1 1 calc R U
C018 C 0.53890(12) 0.6535(4) 0.62944(18) 0.0361(11) Uani 1 1 d . .
H01P H 0.5454 0.7013 0.6561 0.054 Uiso 1 1 calc R U
H01Q H 0.5609 0.6268 0.6376 0.054 Uiso 1 1 calc R U
H01R H 0.5249 0.5919 0.6260 0.054 Uiso 1 1 calc R U
C019 C 0.43756(12) 0.7660(3) 0.62258(16) 0.0290(9) Uani 1 1 d . .
C020 C 0.42607(16) 0.6460(4) 0.6124(2) 0.0451(13) Uani 1 1 d . .
H02A H 0.4193 0.6250 0.6316 0.068 Uiso 1 1 calc R U
H02B H 0.4462 0.6007 0.6224 0.068 Uiso 1 1 calc R U
H02C H 0.4054 0.6359 0.5769 0.068 Uiso 1 1 calc R U
C021 C 0.40606(15) 0.8320(4) 0.6103(2) 0.0438(12) Uani 1 1 d . .
H02D H 0.4006 0.8051 0.6304 0.066 Uiso 1 1 calc R U
H02E H 0.3847 0.8240 0.5750 0.066 Uiso 1 1 calc R U
H02F H 0.4128 0.9089 0.6179 0.066 Uiso 1 1 calc R U
C022 C 0.47051(15) 0.7793(5) 0.67782(19) 0.0509(14) Uani 1 1 d . .
H02G H 0.4642 0.7588 0.6975 0.076 Uiso 1 1 calc R U
H02H H 0.4785 0.8552 0.6846 0.076 Uiso 1 1 calc R U
H02I H 0.4900 0.7324 0.6867 0.076 Uiso 1 1 calc R U
C023 C 0.39986(11) 0.6893(4) 0.37358(16) 0.0270(9) Uani 1 1 d . .
C024 C 0.36315(11) 0.7023(3) 0.35003(14) 0.0216(8) Uani 1 1 d . .
C025 C 0.35340(11) 0.8116(3) 0.33605(15) 0.0240(8) Uani 1 1 d . .
C026 C 0.38463(13) 0.8672(4) 0.35129(16) 0.0314(10) Uani 1 1 d . .
C027 C 0.41297(12) 0.7915(4) 0.37441(16) 0.0310(10) Uani 1 1 d . .
C028 C 0.44982(14) 0.8114(5) 0.3918(2) 0.0501(14) Uani 1 1 d . .
H02J H 0.4672 0.7607 0.4187 0.075 Uiso 1 1 calc R U
H02K H 0.4573 0.8862 0.4039 0.075 Uiso 1 1 calc R U
H02L H 0.4489 0.8004 0.3640 0.075 Uiso 1 1 calc R U
C029 C 0.38515(16) 0.9822(4) 0.3374(2) 0.0475(14) Uani 1 1 d . .
H02M H 0.3686 1.0269 0.3369 0.071 Uiso 1 1 calc R U
H02N H 0.3776 0.9829 0.3043 0.071 Uiso 1 1 calc R U
H02O H 0.4096 1.0116 0.3618 0.071 Uiso 1 1 calc R U
C030 C 0.31644(12) 0.8595(4) 0.30561(18) 0.0355(10) Uani 1 1 d . .
H03A H 0.3184 0.9373 0.3127 0.053 Uiso 1 1 calc R U
H03B H 0.3035 0.8235 0.3140 0.053 Uiso 1 1 calc R U
H03C H 0.3033 0.8489 0.2702 0.053 Uiso 1 1 calc R U
C031 C 0.33731(12) 0.6125(3) 0.33685(17) 0.0300(9) Uani 1 1 d . .
H03D H 0.3508 0.5512 0.3596 0.045 Uiso 1 1 calc R U
H03E H 0.3241 0.5886 0.3026 0.045 Uiso 1 1 calc R U
H03F H 0.3202 0.6395 0.3398 0.045 Uiso 1 1 calc R U
C032 C 0.42050(14) 0.5839(4) 0.39032(19) 0.0411(12) Uani 1 1 d . .
H03G H 0.4084 0.5288 0.3944 0.062 Uiso 1 1 calc R U
H03H H 0.4450 0.5951 0.4221 0.062 Uiso 1 1 calc R U
H03I H 0.4215 0.5593 0.3653 0.062 Uiso 1 1 calc R U
C001 C 0.29954(11) 0.6821(3) 0.44578(15) 0.0225(8) Uani 1 1 d . .
H00A H 0.2981 0.6294 0.4241 0.034 Uiso 1 1 calc R U
H00B H 0.2787 0.6733 0.4430 0.034 Uiso 1 1 calc R U
H00C H 0.3217 0.6699 0.4803 0.034 Uiso 1 1 calc R U
C002 C 0.25428(12) 0.8615(4) 0.35587(17) 0.0342(10) Uani 1 1 d . .
H00D H 0.2548 0.8221 0.3327 0.051 Uiso 1 1 calc R U
H00E H 0.2514 0.9394 0.3484 0.051 Uiso 1 1 calc R U
H00F H 0.2340 0.8356 0.3524 0.051 Uiso 1 1 calc R U
C003 C 0.34074(11) 0.8307(3) 0.42459(16) 0.0229(8) Uani 1 1 d . .
H00G H 0.3382 0.7657 0.4067 0.034 Uiso 1 1 calc R U
H00H H 0.3638 0.8282 0.4589 0.034 Uiso 1 1 calc R U
H00I H 0.3399 0.8956 0.4081 0.034 Uiso 1 1 calc R U
C004 C 0.31193(12) 0.9396(3) 0.47600(18) 0.0312(10) Uani 1 1 d . .
H00J H 0.3381 0.9433 0.5029 0.047 Uiso 1 1 calc R U
H00K H 0.3010 0.9149 0.4893 0.047 Uiso 1 1 calc R U
H00L H 0.3026 1.0117 0.4611 0.047 Uiso 1 1 calc R U
C101 C 0.26066(19) 0.0815(6) 0.2871(3) 0.0689(8) Uani 1 1 d . .
H10A H 0.2381 0.0878 0.2804 0.103 Uiso 1 1 calc R U
H10B H 0.2800 0.0577 0.3215 0.103 Uiso 1 1 calc R U
H10C H 0.2577 0.0283 0.2643 0.103 Uiso 1 1 calc R U
C102 C 0.26999(19) 0.1872(6) 0.2797(3) 0.0689(8) Uani 1 1 d . .
H10D H 0.2514 0.2068 0.2442 0.083 Uiso 1 1 calc R U
H10E H 0.2691 0.2422 0.2990 0.083 Uiso 1 1 calc R U
C103 C 0.30458(19) 0.1928(6) 0.2939(3) 0.0689(8) Uani 1 1 d . .
H10F H 0.3047 0.1414 0.2728 0.083 Uiso 1 1 calc R U
H10G H 0.3229 0.1673 0.3287 0.083 Uiso 1 1 calc R U
C104 C 0.31699(19) 0.3112(6) 0.2900(3) 0.0689(8) Uani 1 1 d . .
H10H H 0.2990 0.3381 0.2554 0.083 Uiso 1 1 calc R U
H10I H 0.3180 0.3632 0.3118 0.083 Uiso 1 1 calc R U
C105 C 0.35315(19) 0.3051(6) 0.3049(3) 0.0689(8) Uani 1 1 d . .
H10J H 0.3698 0.2643 0.3365 0.083 Uiso 1 1 calc R U
H10K H 0.3628 0.3796 0.3109 0.083 Uiso 1 1 calc R U
C106 C 0.35237(19) 0.2513(6) 0.2665(3) 0.0689(8) Uani 1 1 d . .
H10L H 0.3760 0.2591 0.2762 0.103 Uiso 1 1 calc R U
H10M H 0.3339 0.2857 0.2341 0.103 Uiso 1 1 calc R U
H10N H 0.3467 0.1740 0.2643 0.103 Uiso 1 1 calc R U
C201 C 0.4062(3) 0.2664(8) 0.2203(4) 0.1175(14) Uani 1 1 d D .
H20D H 0.3947 0.3110 0.1905 0.176 Uiso 1 1 calc R U
H20E H 0.4315 0.2545 0.2369 0.176 Uiso 1 1 calc R U
H20F H 0.4048 0.3038 0.2430 0.176 Uiso 1 1 calc R U
C202 C 0.3865(3) 0.1549(8) 0.2050(4) 0.1175(14) Uani 1 1 d D .
H20G H 0.3625 0.1657 0.1944 0.141 Uiso 1 1 calc R U
H20H H 0.3829 0.1252 0.1764 0.141 Uiso 1 1 calc R U
C203 C 0.4073(3) 0.0765(10) 0.2464(4) 0.1175(14) Uani 1 1 d . .
H20I H 0.4100 0.1074 0.2742 0.141 Uiso 1 1 calc R U
H20J H 0.3926 0.0098 0.2354 0.141 Uiso 1 1 calc R U
C204 C 0.4422(3) 0.0450(10) 0.2658(4) 0.1175(14) Uani 1 1 d . .
H20K H 0.4579 0.1099 0.2811 0.141 Uiso 1 1 calc R U
H20L H 0.4401 0.0232 0.2375 0.141 Uiso 1 1 calc R U
C205 C 0.4614(3) -0.0469(10) 0.3042(4) 0.1175(14) Uani 1 1 d . .
H20M H 0.4442 -0.1081 0.2902 0.141 Uiso 1 1 calc R U
H20N H 0.4657 -0.0210 0.3338 0.141 Uiso 1 1 calc R U
C206 C 0.4983(3) -0.0954(10) 0.3234(4) 0.1175(14) Uani 1 1 d . .
H20O H 0.4992 -0.1733 0.3298 0.176 Uiso 1 1 calc R U
H20P H 0.5184 -0.0587 0.3543 0.176 Uiso 1 1 calc R U
H20R H 0.5001 -0.0843 0.2982 0.176 Uiso 1 1 calc R U
H1 H 0.3450(18) 0.385(5) 0.538(2) 0.11(3) Uiso 1 1 d D .
H2 H 0.4767(11) 0.830(5) 0.490(2) 0.059(18) Uiso 1 1 d D .

loop_
_atom_site_aniso_label
_atom_site_aniso_U_11
_atom_site_aniso_U_22
_atom_site_aniso_U_33
_atom_site_aniso_U_23
_atom_site_aniso_U_13
_atom_site_aniso_U_12
Y1 0.0231(2) 0.01547(17) 0.0247(2) 0.00055(14) 0.01753(17) -0.00316(14)
Y2 0.02008(19) 0.01603(17) 0.0257(2) 0.00028(14) 0.01828(17) -0.00010(14)
N1 0.031(2) 0.0291(19) 0.0301(19) 0.0025(15) 0.0244(17) 0.0015(15)
N2 0.0195(17) 0.0211(16) 0.0293(18) -0.0003(14) 0.0184(16) -0.0001(13)
Al2 0.0225(6) 0.0141(5) 0.0304(6) 0.0016(4) 0.0212(6) 0.0017(4)
Al1 0.0241(6) 0.0143(5) 0.0283(6) 0.0012(4) 0.0192(6) 0.0021(4)
C1 0.028(2) 0.0185(19) 0.029(2) 0.0012(16) 0.0209(19) -0.0010(16)
C2 0.031(2) 0.028(2) 0.035(2) 0.0057(18) 0.020(2) 0.0066(18)
C3 0.022(2) 0.0188(18) 0.031(2) 0.0002(15) 0.0207(19) 0.0005(15)
C4 0.045(3) 0.0174(19) 0.036(2) 0.0017(17) 0.027(2) 0.0064(18)
C5 0.025(2) 0.024(2) 0.024(2) -0.0019(16) 0.0190(18) -0.0050(16)
C6 0.023(2) 0.0208(19) 0.026(2) -0.0009(16) 0.0170(18) -0.0022(15)
C7 0.028(2) 0.023(2) 0.029(2) -0.0034(16) 0.0210(19) -0.0035(16)
C8 0.035(2) 0.026(2) 0.024(2) -0.0019(16) 0.021(2) -0.0028(18)
C9 0.033(2) 0.022(2) 0.027(2) 0.0024(16) 0.020(2) 0.0035(17)
C10 0.026(2) 0.0210(19) 0.023(2) -0.0001(16) 0.0161(18) 0.0005(16)
C11 0.033(2) 0.025(2) 0.030(2) 0.0004(17) 0.024(2) 0.0035(17)
C12 0.029(2) 0.033(2) 0.046(3) 0.002(2) 0.027(2) 0.0033(19)
C13 0.053(3) 0.031(2) 0.045(3) 0.008(2) 0.037(3) 0.016(2)
C14 0.040(3) 0.036(2) 0.042(3) -0.009(2) 0.032(2) -0.002(2)
C15 0.039(3) 0.033(2) 0.029(2) 0.0021(18) 0.026(2) 0.0016(19)
C16 0.065(4) 0.054(3) 0.037(3) -0.013(2) 0.038(3) -0.015(3)
C17 0.056(3) 0.056(3) 0.044(3) 0.003(2) 0.042(3) -0.007(3)
C18 0.101(5) 0.060(4) 0.055(4) 0.028(3) 0.064(4) 0.037(4)
C19 0.026(2) 0.0209(19) 0.034(2) 0.0035(16) 0.023(2) 0.0016(16)
C20 0.036(2) 0.026(2) 0.042(3) 0.0030(19) 0.029(2) -0.0040(18)
C21 0.038(3) 0.029(2) 0.041(3) 0.0044(19) 0.031(2) 0.0067(19)
C22 0.028(2) 0.033(2) 0.031(2) 0.0062(18) 0.022(2) 0.0024(17)
C23 0.025(2) 0.0196(19) 0.029(2) -0.0019(16) 0.0189(19) -0.0062(16)
C24 0.029(2) 0.026(2) 0.030(2) -0.0052(17) 0.021(2) -0.0085(17)
C25 0.038(3) 0.033(2) 0.022(2) -0.0052(17) 0.019(2) -0.0159(19)
C26 0.032(2) 0.025(2) 0.030(2) 0.0003(18) 0.014(2) -0.0096(18)
C27 0.023(2) 0.025(2) 0.031(2) -0.0018(17) 0.0168(19) -0.0060(16)
C28 0.040(3) 0.024(2) 0.043(3) 0.0037(19) 0.030(2) -0.0082(19)
C29 0.045(3) 0.034(3) 0.057(3) -0.018(2) 0.038(3) -0.009(2)
C30 0.057(3) 0.067(4) 0.035(3) -0.011(3) 0.032(3) -0.030(3)
C31 0.038(3) 0.036(3) 0.040(3) 0.011(2) 0.009(2) -0.005(2)
C32 0.028(2) 0.042(3) 0.053(3) -0.013(2) 0.026(2) -0.008(2)
C05 0.0200(19) 0.0186(18) 0.025(2) -0.0041(15) 0.0145(18) -0.0041(15)
C06 0.021(2) 0.0196(18) 0.029(2) -0.0015(16) 0.0171(19) -0.0018(15)
C07 0.027(2) 0.022(2) 0.026(2) -0.0025(16) 0.0168(19) -0.0017(16)
C08 0.024(2) 0.0235(19) 0.026(2) -0.0060(16) 0.0185(18) -0.0065(16)
C09 0.021(2) 0.0195(19) 0.029(2) -0.0039(16) 0.0190(18) -0.0025(15)
C010 0.0183(19) 0.0191(18) 0.025(2) -0.0027(15) 0.0144(17) -0.0024(15)
C011 0.029(2) 0.0141(18) 0.034(2) -0.0015(16) 0.023(2) -0.0016(15)
C012 0.032(2) 0.0149(18) 0.039(2) 0.0010(16) 0.026(2) 0.0004(16)
C013 0.033(2) 0.0178(19) 0.040(3) -0.0039(17) 0.026(2) -0.0055(17)
C014 0.039(3) 0.020(2) 0.045(3) 0.0041(18) 0.033(2) 0.0059(18)
C015 0.022(2) 0.027(2) 0.032(2) 0.0004(17) 0.0187(19) 0.0023(16)
C016 0.029(2) 0.024(2) 0.045(3) 0.0021(19) 0.025(2) 0.0063(18)
C017 0.027(2) 0.033(2) 0.043(3) 0.001(2) 0.023(2) 0.0001(19)
C018 0.030(2) 0.034(2) 0.044(3) 0.007(2) 0.025(2) 0.0100(19)
C019 0.035(2) 0.026(2) 0.034(2) -0.0037(17) 0.026(2) -0.0044(18)
C020 0.068(4) 0.032(3) 0.064(4) -0.005(2) 0.056(3) -0.010(2)
C021 0.061(3) 0.039(3) 0.064(3) 0.009(2) 0.056(3) 0.008(2)
C022 0.049(3) 0.074(4) 0.038(3) -0.006(3) 0.033(3) -0.015(3)
C023 0.026(2) 0.033(2) 0.028(2) -0.0026(18) 0.0206(19) 0.0037(17)
C024 0.026(2) 0.0211(19) 0.022(2) -0.0018(15) 0.0182(18) -0.0025(16)
C025 0.024(2) 0.024(2) 0.024(2) -0.0008(16) 0.0158(18) -0.0020(16)
C026 0.043(3) 0.031(2) 0.027(2) -0.0030(18) 0.026(2) -0.011(2)
C027 0.031(2) 0.043(3) 0.031(2) -0.0070(19) 0.026(2) -0.0099(19)
C028 0.039(3) 0.084(4) 0.044(3) -0.016(3) 0.034(3) -0.019(3)
C029 0.069(4) 0.038(3) 0.043(3) -0.001(2) 0.040(3) -0.021(3)
C030 0.030(2) 0.030(2) 0.035(3) 0.0024(19) 0.017(2) 0.0075(19)
C031 0.039(3) 0.022(2) 0.032(2) -0.0025(17) 0.025(2) -0.0071(18)
C032 0.040(3) 0.049(3) 0.036(3) 0.001(2) 0.025(2) 0.018(2)
C001 0.025(2) 0.0189(18) 0.030(2) 0.0000(16) 0.0209(19) -0.0012(15)
C002 0.031(2) 0.037(2) 0.038(3) 0.010(2) 0.025(2) 0.0062(19)
C003 0.025(2) 0.0188(19) 0.034(2) 0.0008(16) 0.0241(19) 0.0008(15)
C004 0.035(2) 0.022(2) 0.048(3) -0.0045(18) 0.033(2) -0.0064(17)
C101 0.0676(17) 0.0618(16) 0.0743(18) -0.0101(14) 0.0457(16) 0.0038(14)
C102 0.0676(17) 0.0618(16) 0.0743(18) -0.0101(14) 0.0457(16) 0.0038(14)
C103 0.0676(17) 0.0618(16) 0.0743(18) -0.0101(14) 0.0457(16) 0.0038(14)
C104 0.0676(17) 0.0618(16) 0.0743(18) -0.0101(14) 0.0457(16) 0.0038(14)
C105 0.0676(17) 0.0618(16) 0.0743(18) -0.0101(14) 0.0457(16) 0.0038(14)
C106 0.0676(17) 0.0618(16) 0.0743(18) -0.0101(14) 0.0457(16) 0.0038(14)
C201 0.131(4) 0.137(4) 0.106(3) -0.003(3) 0.088(3) -0.014(3)
C202 0.131(4) 0.137(4) 0.106(3) -0.003(3) 0.088(3) -0.014(3)
C203 0.131(4) 0.137(4) 0.106(3) -0.003(3) 0.088(3) -0.014(3)
C204 0.131(4) 0.137(4) 0.106(3) -0.003(3) 0.088(3) -0.014(3)
C205 0.131(4) 0.137(4) 0.106(3) -0.003(3) 0.088(3) -0.014(3)
C206 0.131(4) 0.137(4) 0.106(3) -0.003(3) 0.088(3) -0.014(3)

loop_
_atom_type_symbol
_atom_type_description
_atom_type_scat_dispersion_real
_atom_type_scat_dispersion_imag
_atom_type_scat_source
C C 0.0033 0.0016 'International Tables Vol C Tables 4.2.6.8 and 6.1.1.4'
Al Al 0.0645 0.0514 'International Tables Vol C Tables 4.2.6.8 and 6.1.1.4'
Y Y -2.7962 3.5667 'International Tables Vol C Tables 4.2.6.8 and 6.1.1.4'
N N 0.0061 0.0033 'International Tables Vol C Tables 4.2.6.8 and 6.1.1.4'
H H 0.0000 0.0000 'International Tables Vol C Tables 4.2.6.8 and 6.1.1.4'

loop_
_geom_angle_atom_site_label_1
_geom_angle_atom_site_label_2
_geom_angle_atom_site_label_3
_geom_angle
N1 Y1 C24 112.01(14)
N1 Y1 C23 99.61(13)
C24 Y1 C23 31.64(13)
N1 Y1 C27 117.87(13)
C24 Y1 C27 52.16(13)
C23 Y1 C27 31.53(13)
N1 Y1 C25 143.73(14)
C24 Y1 C25 31.90(13)
C23 Y1 C25 52.18(13)
C27 Y1 C25 51.62(14)
N1 Y1 C26 148.70(14)
C24 Y1 C26 52.14(14)
C23 Y1 C26 51.88(13)
C27 Y1 C26 31.04(13)
C25 Y1 C26 31.08(15)
N1 Y1 H1 23.5(4)
C24 Y1 H1 96.6(16)
C23 Y1 H1 96(2)
C27 Y1 H1 123(2)
C25 Y1 H1 125.4(12)
C26 Y1 H1 147(2)
N2 Y2 C027 81.99(13)
N2 Y2 C023 99.23(13)
C027 Y2 C023 31.28(14)
N2 Y2 C026 99.26(13)
C027 Y2 C026 31.31(15)
C023 Y2 C026 51.69(14)
N2 Y2 C024 130.21(12)
C027 Y2 C024 51.75(13)
C023 Y2 C024 31.41(12)
C026 Y2 C024 51.53(13)
N2 Y2 C025 130.43(12)
C027 Y2 C025 52.06(13)
C023 Y2 C025 51.86(13)
C026 Y2 C025 31.56(13)
C024 Y2 C025 30.99(12)
N2 Y2 C05 30.95(12)
C027 Y2 C05 112.14(13)
C023 Y2 C05 122.10(12)
C026 Y2 C05 129.20(13)
C024 Y2 C05 151.89(12)
C025 Y2 C05 160.75(12)
N2 Y2 C010 54.89(11)
C027 Y2 C010 134.53(12)
C023 Y2 C010 152.26(12)
C026 Y2 C010 134.22(12)
C024 Y2 C010 173.51(11)
C025 Y2 C010 151.30(12)
C05 Y2 C010 30.22(11)
C5 N1 Y1 150.7(3)
C5 N1 H1 126(4)
Y1 N1 H1 81(4)
C05 N2 Y2 93.1(2)
C05 N2 H2 119(4)
Y2 N2 H2 129(4)
C002 Al2 C004 116.9(2)
C002 Al2 C003 108.49(19)
C004 Al2 C003 109.86(18)
C002 Al2 C001 108.97(19)
C004 Al2 C001 108.78(18)
C003 Al2 C001 102.86(16)
C2 Al1 C4 113.07(19)
C2 Al1 C3 112.72(19)
C4 Al1 C3 109.64(18)
C2 Al1 C1 112.46(19)
C4 Al1 C1 106.71(19)
C3 Al1 C1 101.49(16)
Al1 C1 H1A 109.5
Al1 C1 H1B 109.5
H1A C1 H1B 109.5
Al1 C1 H1C 109.5
H1A C1 H1C 109.5
H1B C1 H1C 109.5
Al1 C2 H2A 109.5
Al1 C2 H2B 109.5
H2A C2 H2B 109.5
Al1 C2 H2C 109.5
H2A C2 H2C 109.5
H2B C2 H2C 109.5
Al1 C3 H3A 109.5
Al1 C3 H3B 109.5
H3A C3 H3B 109.5
Al1 C3 H3C 109.5
H3A C3 H3C 109.5
H3B C3 H3C 109.5
Al1 C4 H4A 109.5
Al1 C4 H4B 109.5
H4A C4 H4B 109.5
Al1 C4 H4C 109.5
H4A C4 H4C 109.5
H4B C4 H4C 109.5
N1 C5 C10 122.0(4)
N1 C5 C6 119.1(4)
C10 C5 C6 118.9(4)
C7 C6 C5 119.0(4)
C7 C6 C19 120.4(4)
C5 C6 C19 120.6(3)
C6 C7 C8 123.1(4)
C6 C7 H7 118.4
C8 C7 H7 118.4
C9 C8 C7 116.7(4)
C9 C8 C15 122.8(4)
C7 C8 C15 120.5(4)
C8 C9 C10 123.8(4)
C8 C9 H9 118.1
C10 C9 H9 118.1
C9 C10 C5 118.0(4)
C9 C10 C11 119.2(4)
C5 C10 C11 122.8(4)
C12 C11 C14 111.4(4)
C12 C11 C10 111.1(3)
C14 C11 C10 111.5(4)
C12 C11 C13 105.4(4)
C14 C11 C13 105.0(4)
C10 C11 C13 112.1(3)
C11 C12 H12A 109.5
C11 C12 H12B 109.5
H12A C12 H12B 109.5
C11 C12 H12C 109.5
H12A C12 H12C 109.5
H12B C12 H12C 109.5
C11 C13 H13A 109.5
C11 C13 H13B 109.5
H13A C13 H13B 109.5
C11 C13 H13C 109.5
H13A C13 H13C 109.5
H13B C13 H13C 109.5
C11 C14 H14A 109.5
C11 C14 H14B 109.5
H14A C14 H14B 109.5
C11 C14 H14C 109.5
H14A C14 H14C 109.5
H14B C14 H14C 109.5
C18 C15 C8 112.8(4)
C18 C15 C17 107.2(5)
C8 C15 C17 109.8(4)
C18 C15 C16 109.3(4)
C8 C15 C16 109.8(4)
C17 C15 C16 107.7(4)
C15 C16 H16A 109.5
C15 C16 H16B 109.5
H16A C16 H16B 109.5
C15 C16 H16C 109.5
H16A C16 H16C 109.5
H16B C16 H16C 109.5
C15 C17 H17A 109.5
C15 C17 H17B 109.5
H17A C17 H17B 109.5
C15 C17 H17C 109.5
H17A C17 H17C 109.5
H17B C17 H17C 109.5
C15 C18 H18A 109.5
C15 C18 H18B 109.5
H18A C18 H18B 109.5
C15 C18 H18C 109.5
H18A C18 H18C 109.5
H18B C18 H18C 109.5
C22 C19 C20 112.7(4)
C22 C19 C21 106.5(3)
C20 C19 C21 105.3(3)
C22 C19 C6 109.6(3)
C20 C19 C6 110.0(3)
C21 C19 C6 112.6(3)
C19 C20 H20A 109.5
C19 C20 H20B 109.5
H20A C20 H20B 109.5
C19 C20 H20C 109.5
H20A C20 H20C 109.5
H20B C20 H20C 109.5
C19 C21 H21A 109.5
C19 C21 H21B 109.5
H21A C21 H21B 109.5
C19 C21 H21C 109.5
H21A C21 H21C 109.5
H21B C21 H21C 109.5
C19 C22 H22A 109.5
C19 C22 H22B 109.5
H22A C22 H22B 109.5
C19 C22 H22C 109.5
H22A C22 H22C 109.5
H22B C22 H22C 109.5
C24 C23 C27 108.2(4)
C24 C23 C28 126.6(4)
C27 C23 C28 124.9(4)
C24 C23 Y1 73.8(2)
C27 C23 Y1 75.8(2)
C28 C23 Y1 120.7(3)
C23 C24 C25 107.8(4)
C23 C24 C29 125.9(4)
C25 C24 C29 125.9(4)
C23 C24 Y1 74.5(2)
C25 C24 Y1 76.0(2)
C29 C24 Y1 121.2(3)
C26 C25 C24 107.9(4)
C26 C25 C30 124.7(5)
C24 C25 C30 127.2(5)
C26 C25 Y1 75.8(3)
C24 C25 Y1 72.1(2)
C30 C25 Y1 122.0(3)
C27 C26 C25 107.7(4)
C27 C26 C31 125.1(5)
C25 C26 C31 127.0(5)
C27 C26 Y1 73.0(2)
C25 C26 Y1 73.1(2)
C31 C26 Y1 124.5(3)
C26 C27 C23 108.4(4)
C26 C27 C32 125.1(4)
C23 C27 C32 125.8(4)
C26 C27 Y1 75.9(2)
C23 C27 Y1 72.7(2)
C32 C27 Y1 125.2(3)
C23 C28 H28A 109.5
C23 C28 H28B 109.5
H28A C28 H28B 109.5
C23 C28 H28C 109.5
H28A C28 H28C 109.5
H28B C28 H28C 109.5
C24 C29 H29A 109.5
C24 C29 H29B 109.5
H29A C29 H29B 109.5
C24 C29 H29C 109.5
H29A C29 H29C 109.5
H29B C29 H29C 109.5
C25 C30 H30A 109.5
C25 C30 H30B 109.5
H30A C30 H30B 109.5
C25 C30 H30C 109.5
H30A C30 H30C 109.5
H30B C30 H30C 109.5
C26 C31 H31A 109.5
C26 C31 H31B 109.5
H31A C31 H31B 109.5
C26 C31 H31C 109.5
H31A C31 H31C 109.5
H31B C31 H31C 109.5
C27 C32 H32A 109.5
C27 C32 H32B 109.5
H32A C32 H32B 109.5
C27 C32 H32C 109.5
H32A C32 H32C 109.5
H32B C32 H32C 109.5
N2 C05 C010 114.9(3)
N2 C05 C06 126.1(4)
C010 C05 C06 118.6(4)
N2 C05 Y2 55.94(19)
C010 C05 Y2 79.6(2)
C06 C05 Y2 129.0(3)
C07 C06 C05 118.2(4)
C07 C06 C015 120.9(4)
C05 C06 C015 120.9(4)
C06 C07 C08 123.8(4)
C06 C07 H07 118.1
C08 C07 H07 118.1
C09 C08 C07 117.0(4)
C09 C08 C019 123.0(4)
C07 C08 C019 119.9(4)
C08 C09 C010 122.8(4)
C08 C09 H09 118.6
C010 C09 H09 118.6
C09 C010 C05 118.0(4)
C09 C010 C011 119.1(3)
C05 C010 C011 120.8(3)
C09 C010 Y2 120.8(3)
C05 C010 Y2 70.2(2)
C011 C010 Y2 93.0(2)
C012 C011 C013 107.3(3)
C012 C011 C014 106.4(3)
C013 C011 C014 108.0(3)
C012 C011 C010 117.4(3)
C013 C011 C010 106.4(3)
C014 C011 C010 110.9(3)
C011 C012 H01A 109.5
C011 C012 H01B 109.5
H01A C012 H01B 109.5
C011 C012 H01C 109.5
H01A C012 H01C 109.5
H01B C012 H01C 109.5
C011 C013 H01D 109.5
C011 C013 H01E 109.5
H01D C013 H01E 109.5
C011 C013 H01F 109.5
H01D C013 H01F 109.5
H01E C013 H01F 109.5
C011 C014 H01G 109.5
C011 C014 H01H 109.5
H01G C014 H01H 109.5
C011 C014 H01I 109.5
H01G C014 H01I 109.5
H01H C014 H01I 109.5
C018 C015 C017 106.7(4)
C018 C015 C016 106.5(4)
C017 C015 C016 110.5(4)
C018 C015 C06 111.5(3)
C017 C015 C06 108.8(3)
C016 C015 C06 112.7(3)
C015 C016 H01J 109.5
C015 C016 H01K 109.5
H01J C016 H01K 109.5
C015 C016 H01L 109.5
H01J C016 H01L 109.5
H01K C016 H01L 109.5
C015 C017 H01M 109.5
C015 C017 H01N 109.5
H01M C017 H01N 109.5
C015 C017 H01O 109.5
H01M C017 H01O 109.5
H01N C017 H01O 109.5
C015 C018 H01P 109.5
C015 C018 H01Q 109.5
H01P C018 H01Q 109.5
C015 C018 H01R 109.5
H01P C018 H01R 109.5
H01Q C018 H01R 109.5
C022 C019 C08 110.8(4)
C022 C019 C020 108.6(4)
C08 C019 C020 109.2(4)
C022 C019 C021 108.8(4)
C08 C019 C021 112.3(4)
C020 C019 C021 107.0(4)
C019 C020 H02A 109.5
C019 C020 H02B 109.5
H02A C020 H02B 109.5
C019 C020 H02C 109.5
H02A C020 H02C 109.5
H02B C020 H02C 109.5
C019 C021 H02D 109.5
C019 C021 H02E 109.5
H02D C021 H02E 109.5
C019 C021 H02F 109.5
H02D C021 H02F 109.5
H02E C021 H02F 109.5
C019 C022 H02G 109.5
C019 C022 H02H 109.5
H02G C022 H02H 109.5
C019 C022 H02I 109.5
H02G C022 H02I 109.5
H02H C022 H02I 109.5
C027 C023 C024 107.7(4)
C027 C023 C032 125.3(4)
C024 C023 C032 126.7(4)
C027 C023 Y2 74.0(2)
C024 C023 Y2 74.7(2)
C032 C023 Y2 121.8(3)
C025 C024 C023 108.8(4)
C025 C024 C031 124.7(4)
C023 C024 C031 126.2(4)
C025 C024 Y2 74.9(2)
C023 C024 Y2 73.9(2)
C031 C024 Y2 122.4(3)
C024 C025 C026 107.0(4)
C024 C025 C030 127.0(4)
C026 C025 C030 125.6(4)
C024 C025 Y2 74.1(2)
C026 C025 Y2 73.5(2)
C030 C025 Y2 123.4(3)
C027 C026 C025 108.3(4)
C027 C026 C029 125.9(4)
C025 C026 C029 125.1(5)
C027 C026 Y2 73.8(2)
C025 C026 Y2 74.9(2)
C029 C026 Y2 124.8(3)
C023 C027 C026 108.2(4)
C023 C027 C028 124.8(5)
C026 C027 C028 126.7(5)
C023 C027 Y2 74.8(2)
C026 C027 Y2 74.9(2)
C028 C027 Y2 121.9(3)
C027 C028 H02J 109.5
C027 C028 H02K 109.5
H02J C028 H02K 109.5
C027 C028 H02L 109.5
H02J C028 H02L 109.5
H02K C028 H02L 109.5
C026 C029 H02M 109.5
C026 C029 H02N 109.5
H02M C029 H02N 109.5
C026 C029 H02O 109.5
H02M C029 H02O 109.5
H02N C029 H02O 109.5
C025 C030 H03A 109.5
C025 C030 H03B 109.5
H03A C030 H03B 109.5
C025 C030 H03C 109.5
H03A C030 H03C 109.5
H03B C030 H03C 109.5
C024 C031 H03D 109.5
C024 C031 H03E 109.5
H03D C031 H03E 109.5
C024 C031 H03F 109.5
H03D C031 H03F 109.5
H03E C031 H03F 109.5
C023 C032 H03G 109.5
C023 C032 H03H 109.5
H03G C032 H03H 109.5
C023 C032 H03I 109.5
H03G C032 H03I 109.5
H03H C032 H03I 109.5
Al2 C001 H00A 109.5
Al2 C001 H00B 109.5
H00A C001 H00B 109.5
Al2 C001 H00C 109.5
H00A C001 H00C 109.5
H00B C001 H00C 109.5
Al2 C002 H00D 109.5
Al2 C002 H00E 109.5
H00D C002 H00E 109.5
Al2 C002 H00F 109.5
H00D C002 H00F 109.5
H00E C002 H00F 109.5
Al2 C003 H00G 109.5
Al2 C003 H00H 109.5
H00G C003 H00H 109.5
Al2 C003 H00I 109.5
H00G C003 H00I 109.5
H00H C003 H00I 109.5
Al2 C004 H00J 109.5
Al2 C004 H00K 109.5
H00J C004 H00K 109.5
Al2 C004 H00L 109.5
H00J C004 H00L 109.5
H00K C004 H00L 109.5
C102 C101 H10A 109.5
C102 C101 H10B 109.5
H10A C101 H10B 109.5
C102 C101 H10C 109.5
H10A C101 H10C 109.5
H10B C101 H10C 109.5
C103 C102 C101 115.3(6)
C103 C102 H10D 108.4
C101 C102 H10D 108.4
C103 C102 H10E 108.4
C101 C102 H10E 108.4
H10D C102 H10E 107.5
C102 C103 C104 116.6(6)
C102 C103 H10F 108.1
C104 C103 H10F 108.1
C102 C103 H10G 108.2
C104 C103 H10G 108.2
H10F C103 H10G 107.3
C105 C104 C103 111.0(6)
C105 C104 H10H 109.4
C103 C104 H10H 109.4
C105 C104 H10I 109.4
C103 C104 H10I 109.4
H10H C104 H10I 108.0
C104 C105 C106 113.5(6)
C104 C105 H10J 108.9
C106 C105 H10J 108.9
C104 C105 H10K 108.9
C106 C105 H10K 108.9
H10J C105 H10K 107.7
C105 C106 H10L 109.5
C105 C106 H10M 109.5
H10L C106 H10M 109.5
C105 C106 H10N 109.5
H10L C106 H10N 109.5
H10M C106 H10N 109.5
C202 C201 H20D 109.5
C202 C201 H20E 109.5
H20D C201 H20E 109.5
C202 C201 H20F 109.5
H20D C201 H20F 109.5
H20E C201 H20F 109.5
C203 C202 C201 111.5(9)
C203 C202 H20G 109.3
C201 C202 H20G 109.3
C203 C202 H20H 109.3
C201 C202 H20H 109.3
H20G C202 H20H 108.0
C204 C203 C202 118.6(10)
C204 C203 H20I 107.7
C202 C203 H20I 107.7
C204 C203 H20J 107.7
C202 C203 H20J 107.7
H20I C203 H20J 107.1
C203 C204 C205 117.9(9)
C203 C204 H20K 107.8
C205 C204 H20K 107.8
C203 C204 H20L 107.8
C205 C204 H20L 107.8
H20K C204 H20L 107.2
C204 C205 C206 121.3(9)
C204 C205 H20M 107.0
C206 C205 H20M 107.0
C204 C205 H20N 107.0
C206 C205 H20N 107.0
H20M C205 H20N 106.8
C205 C206 H20O 109.5
C205 C206 H20P 109.5
H20O C206 H20P 109.5
C205 C206 H20R 109.5
H20O C206 H20R 109.5
H20P C206 H20R 109.5

loop_
_geom_bond_atom_site_label_1
_geom_bond_atom_site_label_2
_geom_bond_distance
Y1 N1 2.186(4)
Y1 C24 2.581(4)
Y1 C23 2.589(4)
Y1 C27 2.630(4)
Y1 C25 2.631(4)
Y1 C26 2.666(4)
Y1 H1 2.23(6)
Y2 N2 2.226(3)
Y2 C027 2.605(4)
Y2 C023 2.615(4)
Y2 C026 2.618(4)
Y2 C024 2.626(4)
Y2 C025 2.637(4)
Y2 C05 2.683(4)
Y2 C010 2.805(4)
N1 C5 1.406(5)
N1 H1 0.902(10)
N2 C05 1.382(5)
N2 H2 0.900(10)
Al2 C002 1.977(5)
Al2 C004 1.978(5)
Al2 C003 2.032(4)
Al2 C001 2.049(4)
Al1 C2 1.981(5)
Al1 C4 1.991(4)
Al1 C3 2.048(4)
Al1 C1 2.049(4)
C1 H1A 0.9800
C1 H1B 0.9800
C1 H1C 0.9800
C2 H2A 0.9800
C2 H2B 0.9800
C2 H2C 0.9800
C3 H3A 0.9800
C3 H3B 0.9800
C3 H3C 0.9800
C4 H4A 0.9800
C4 H4B 0.9800
C4 H4C 0.9800
C5 C10 1.423(6)
C5 C6 1.428(5)
C6 C7 1.387(6)
C6 C19 1.543(5)
C7 C8 1.392(6)
C7 H7 0.9500
C8 C9 1.385(6)
C8 C15 1.531(6)
C9 C10 1.400(6)
C9 H9 0.9500
C10 C11 1.548(6)
C11 C12 1.540(6)
C11 C14 1.548(6)
C11 C13 1.548(6)
C12 H12A 0.9800
C12 H12B 0.9800
C12 H12C 0.9800
C13 H13A 0.9800
C13 H13B 0.9800
C13 H13C 0.9800
C14 H14A 0.9800
C14 H14B 0.9800
C14 H14C 0.9800
C15 C18 1.512(7)
C15 C17 1.540(7)
C15 C16 1.548(7)
C16 H16A 0.9800
C16 H16B 0.9800
C16 H16C 0.9800
C17 H17A 0.9800
C17 H17B 0.9800
C17 H17C 0.9800
C18 H18A 0.9800
C18 H18B 0.9800
C18 H18C 0.9800
C19 C22 1.529(6)
C19 C20 1.536(6)
C19 C21 1.542(6)
C20 H20A 0.9800
C20 H20B 0.9800
C20 H20C 0.9800
C21 H21A 0.9800
C21 H21B 0.9800
C21 H21C 0.9800
C22 H22A 0.9800
C22 H22B 0.9800
C22 H22C 0.9800
C23 C24 1.409(6)
C23 C27 1.418(6)
C23 C28 1.513(5)
C24 C25 1.433(6)
C24 C29 1.513(6)
C25 C26 1.420(7)
C25 C30 1.510(6)
C26 C27 1.418(6)
C26 C31 1.503(7)
C27 C32 1.510(6)
C28 H28A 0.9800
C28 H28B 0.9800
C28 H28C 0.9800
C29 H29A 0.9800
C29 H29B 0.9800
C29 H29C 0.9800
C30 H30A 0.9800
C30 H30B 0.9800
C30 H30C 0.9800
C31 H31A 0.9800
C31 H31B 0.9800
C31 H31C 0.9800
C32 H32A 0.9800
C32 H32B 0.9800
C32 H32C 0.9800
C05 C010 1.436(5)
C05 C06 1.437(6)
C06 C07 1.378(6)
C06 C015 1.547(5)
C07 C08 1.404(6)
C07 H07 0.9500
C08 C09 1.382(6)
C08 C019 1.534(6)
C09 C010 1.414(5)
C09 H09 0.9500
C010 C011 1.570(5)
C011 C012 1.536(6)
C011 C013 1.539(6)
C011 C014 1.540(6)
C012 H01A 0.9800
C012 H01B 0.9800
C012 H01C 0.9800
C013 H01D 0.9800
C013 H01E 0.9800
C013 H01F 0.9800
C014 H01G 0.9800
C014 H01H 0.9800
C014 H01I 0.9800
C015 C018 1.531(6)
C015 C017 1.544(6)
C015 C016 1.545(6)
C016 H01J 0.9800
C016 H01K 0.9800
C016 H01L 0.9800
C017 H01M 0.9800
C017 H01N 0.9800
C017 H01O 0.9800
C018 H01P 0.9800
C018 H01Q 0.9800
C018 H01R 0.9800
C019 C022 1.528(7)
C019 C020 1.538(6)
C019 C021 1.545(6)
C020 H02A 0.9800
C020 H02B 0.9800
C020 H02C 0.9800
C021 H02D 0.9800
C021 H02E 0.9800
C021 H02F 0.9800
C022 H02G 0.9800
C022 H02H 0.9800
C022 H02I 0.9800
C023 C027 1.407(6)
C023 C024 1.419(6)
C023 C032 1.509(6)
C024 C025 1.406(6)
C024 C031 1.511(5)
C025 C026 1.429(6)
C025 C030 1.498(6)
C026 C027 1.409(7)
C026 C029 1.509(6)
C027 C028 1.510(6)
C028 H02J 0.9800
C028 H02K 0.9800
C028 H02L 0.9800
C029 H02M 0.9800
C029 H02N 0.9800
C029 H02O 0.9800
C030 H03A 0.9800
C030 H03B 0.9800
C030 H03C 0.9800
C031 H03D 0.9800
C031 H03E 0.9800
C031 H03F 0.9800
C032 H03G 0.9800
C032 H03H 0.9800
C032 H03I 0.9800
C001 H00A 0.9800
C001 H00B 0.9800
C001 H00C 0.9800
C002 H00D 0.9800
C002 H00E 0.9800
C002 H00F 0.9800
C003 H00G 0.9800
C003 H00H 0.9800
C003 H00I 0.9800
C004 H00J 0.9800
C004 H00K 0.9800
C004 H00L 0.9800
C101 C102 1.463(10)
C101 H10A 0.9800
C101 H10B 0.9800
C101 H10C 0.9800
C102 C103 1.432(9)
C102 H10D 0.9900
C102 H10E 0.9900
C103 C104 1.624(10)
C103 H10F 0.9900
C103 H10G 0.9900
C104 C105 1.496(9)
C104 H10H 0.9900
C104 H10I 0.9900
C105 C106 1.508(9)
C105 H10J 0.9900
C105 H10K 0.9900
C106 H10L 0.9800
C106 H10M 0.9800
C106 H10N 0.9800
C201 C202 1.558(8)
C201 H20D 0.9800
C201 H20E 0.9800
C201 H20F 0.9800
C202 C203 1.476(14)
C202 H20G 0.9900
C202 H20H 0.9900
C203 C204 1.427(14)
C203 H20I 0.9900
C203 H20J 0.9900
C204 C205 1.532(14)
C204 H20K 0.9900
C204 H20L 0.9900
C205 C206 1.582(14)
C205 H20M 0.9900
C205 H20N 0.9900
C206 H20O 0.9800
C206 H20P 0.9800
C206 H20R 0.9800

loop_
_geom_torsion_atom_site_label_1
_geom_torsion_atom_site_label_2
_geom_torsion_atom_site_label_3
_geom_torsion_atom_site_label_4
_geom_torsion
Y1 N1 C5 C10 148.6(5)
Y1 N1 C5 C6 -32.0(8)
N1 C5 C6 C7 174.7(4)
C10 C5 C6 C7 -5.9(6)
N1 C5 C6 C19 -6.4(6)
C10 C5 C6 C19 173.0(4)
C5 C6 C7 C8 1.9(6)
C19 C6 C7 C8 -177.0(4)
C6 C7 C8 C9 2.1(6)
C6 C7 C8 C15 -178.9(4)
C7 C8 C9 C10 -2.3(7)
C15 C8 C9 C10 178.7(4)
C8 C9 C10 C5 -1.7(6)
C8 C9 C10 C11 177.4(4)
N1 C5 C10 C9 -174.9(4)
C6 C5 C10 C9 5.7(6)
N1 C5 C10 C11 6.1(6)
C6 C5 C10 C11 -173.4(4)
C9 C10 C11 C12 -119.2(4)
C5 C10 C11 C12 59.8(5)
C9 C10 C11 C14 115.9(4)
C5 C10 C11 C14 -65.0(5)
C9 C10 C11 C13 -1.5(6)
C5 C10 C11 C13 177.5(4)
C9 C8 C15 C18 -1.6(7)
C7 C8 C15 C18 179.5(5)
C9 C8 C15 C17 -121.1(5)
C7 C8 C15 C17 59.9(5)
C9 C8 C15 C16 120.6(5)
C7 C8 C15 C16 -58.3(6)
C7 C6 C19 C22 -118.2(4)
C5 C6 C19 C22 63.0(5)
C7 C6 C19 C20 117.4(4)
C5 C6 C19 C20 -61.5(5)
C7 C6 C19 C21 0.2(5)
C5 C6 C19 C21 -178.7(4)
C27 C23 C24 C25 -0.7(5)
C28 C23 C24 C25 174.1(4)
Y1 C23 C24 C25 -69.4(3)
C27 C23 C24 C29 -173.7(4)
C28 C23 C24 C29 1.1(7)
Y1 C23 C24 C29 117.6(4)
C27 C23 C24 Y1 68.6(3)
C28 C23 C24 Y1 -116.5(4)
C23 C24 C25 C26 0.4(5)
C29 C24 C25 C26 173.4(4)
Y1 C24 C25 C26 -68.0(3)
C23 C24 C25 C30 -174.7(4)
C29 C24 C25 C30 -1.6(7)
Y1 C24 C25 C30 117.0(4)
C23 C24 C25 Y1 68.4(3)
C29 C24 C25 Y1 -118.6(4)
C24 C25 C26 C27 0.1(5)
C30 C25 C26 C27 175.3(4)
Y1 C25 C26 C27 -65.4(3)
C24 C25 C26 C31 -173.8(4)
C30 C25 C26 C31 1.4(7)
Y1 C25 C26 C31 120.8(5)
C24 C25 C26 Y1 65.5(3)
C30 C25 C26 Y1 -119.3(4)
C25 C26 C27 C23 -0.6(5)
C31 C26 C27 C23 173.4(4)
Y1 C26 C27 C23 -66.0(3)
C25 C26 C27 C32 -171.2(4)
C31 C26 C27 C32 2.8(7)
Y1 C26 C27 C32 123.4(4)
C25 C26 C27 Y1 65.4(3)
C31 C26 C27 Y1 -120.6(5)
C24 C23 C27 C26 0.8(5)
C28 C23 C27 C26 -174.1(4)
Y1 C23 C27 C26 68.1(3)
C24 C23 C27 C32 171.4(4)
C28 C23 C27 C32 -3.6(7)
Y1 C23 C27 C32 -121.3(4)
C24 C23 C27 Y1 -67.3(3)
C28 C23 C27 Y1 117.7(4)
Y2 N2 C05 C010 -56.4(3)
Y2 N2 C05 C06 116.5(4)
N2 C05 C06 C07 -160.6(4)
C010 C05 C06 C07 12.0(5)
Y2 C05 C06 C07 -88.1(4)
N2 C05 C06 C015 21.9(6)
C010 C05 C06 C015 -165.5(4)
Y2 C05 C06 C015 94.3(4)
C05 C06 C07 C08 -1.7(6)
C015 C06 C07 C08 175.9(4)
C06 C07 C08 C09 -6.8(6)
C06 C07 C08 C019 176.3(4)
C07 C08 C09 C010 4.8(6)
C019 C08 C09 C010 -178.3(4)
C08 C09 C010 C05 5.3(6)
C08 C09 C010 C011 -158.4(4)
C08 C09 C010 Y2 87.9(4)
N2 C05 C010 C09 159.7(3)
C06 C05 C010 C09 -13.7(5)
Y2 C05 C010 C09 115.2(3)
N2 C05 C010 C011 -36.9(5)
C06 C05 C010 C011 149.7(4)
Y2 C05 C010 C011 -81.4(3)
N2 C05 C010 Y2 44.5(3)
C06 C05 C010 Y2 -128.9(3)
C09 C010 C011 C012 -129.5(4)
C05 C010 C011 C012 67.3(5)
Y2 C010 C011 C012 -1.4(3)
C09 C010 C011 C013 110.4(4)
C05 C010 C011 C013 -52.9(5)
Y2 C010 C011 C013 -121.5(3)
C09 C010 C011 C014 -6.8(5)
C05 C010 C011 C014 -170.1(4)
Y2 C010 C011 C014 121.2(3)
C07 C06 C015 C018 -6.5(5)
C05 C06 C015 C018 170.9(4)
C07 C06 C015 C017 -124.0(4)
C05 C06 C015 C017 53.5(5)
C07 C06 C015 C016 113.2(4)
C05 C06 C015 C016 -69.4(5)
C09 C08 C019 C022 -119.6(5)
C07 C08 C019 C022 57.2(5)
C09 C08 C019 C020 120.8(5)
C07 C08 C019 C020 -62.5(5)
C09 C08 C019 C021 2.3(6)
C07 C08 C019 C021 179.0(4)
C027 C023 C024 C025 0.3(5)
C032 C023 C024 C025 -174.1(4)
Y2 C023 C024 C025 67.4(3)
C027 C023 C024 C031 174.2(4)
C032 C023 C024 C031 -0.2(7)
Y2 C023 C024 C031 -118.6(4)
C027 C023 C024 Y2 -67.1(3)
C032 C023 C024 Y2 118.5(4)
C023 C024 C025 C026 -0.1(5)
C031 C024 C025 C026 -174.1(4)
Y2 C024 C025 C026 66.7(3)
C023 C024 C025 C030 173.2(4)
C031 C024 C025 C030 -0.9(7)
Y2 C024 C025 C030 -120.1(4)
C023 C024 C025 Y2 -66.7(3)
C031 C024 C025 Y2 119.2(4)
C024 C025 C026 C027 -0.2(5)
C030 C025 C026 C027 -173.6(4)
Y2 C025 C026 C027 66.9(3)
C024 C025 C026 C029 170.7(4)
C030 C025 C026 C029 -2.7(7)
Y2 C025 C026 C029 -122.2(4)
C024 C025 C026 Y2 -67.0(3)
C030 C025 C026 Y2 119.6(4)
C024 C023 C027 C026 -0.4(5)
C032 C023 C027 C026 174.1(4)
Y2 C023 C027 C026 -68.0(3)
C024 C023 C027 C028 -173.8(4)
C032 C023 C027 C028 0.7(7)
Y2 C023 C027 C028 118.5(4)
C024 C023 C027 Y2 67.7(3)
C032 C023 C027 Y2 -117.9(4)
C025 C026 C027 C023 0.3(5)
C029 C026 C027 C023 -170.4(4)
Y2 C026 C027 C023 68.0(3)
C025 C026 C027 C028 173.6(4)
C029 C026 C027 C028 2.8(7)
Y2 C026 C027 C028 -118.8(5)
C025 C026 C027 Y2 -67.6(3)
C029 C026 C027 Y2 121.6(4)
C101 C102 C103 C104 -175.7(6)
C102 C103 C104 C105 -178.9(6)
C103 C104 C105 C106 73.8(8)
C201 C202 C203 C204 -62.2(14)
C202 C203 C204 C205 -172.4(10)
C203 C204 C205 C206 173.5(10)
